data_8105491
loop_
_publ_author_name
'Yeo, Chien Ing'
'Tiekink, Edward R.T.'

_publ_section_title
;
 Crystal structure of (\m2-1,1&#x2032;-bis(diphenylphosphino)hexane-\k2
 P,P&#x2032;)-bis[(Z)-N-(3-fluorophenyl)-O-methylthiocarbamato-\kS]digold(I),
 C46H46Au2F2N2O2P2S2
;
_journal_issue 6
_journal_name_full 'Zeitschrift f\"ur Kristallographie - New Crystal Structures'
_journal_page_first 1449
_journal_page_last 1451
_journal_paper_doi 10.1515/ncrs-2020-0354
_journal_volume 235
_journal_year 2020
_chemical_formula_moiety 'C46 H46 Au2 F2 N2 O2 P2 S2'
_chemical_formula_sum 'C46 H46 Au2 F2 N2 O2 P2 S2'
_chemical_formula_weight 1216.84
_space_group_crystal_system triclinic
_space_group_IT_number 2
_space_group_name_Hall '-P 1'
_space_group_name_H-M_alt 'P -1'
_atom_sites_solution_hydrogens geom
_audit_creation_method SHELXL-2018/3
_cell_angle_alpha 109.171(3)
_cell_angle_beta 92.496(3)
_cell_angle_gamma 100.208(3)
_cell_formula_units_Z 1
_cell_length_a 8.2496(3)
_cell_length_b 11.4366(4)
_cell_length_c 12.9504(4)
_cell_measurement_reflns_used 10998
_cell_measurement_temperature 100(2)
_cell_measurement_theta_max 30.1290
_cell_measurement_theta_min 3.0860
_cell_volume 1128.98(7)
_computing_cell_refinement 'CrysAlis PRO [1]'
_computing_data_collection 'CrysAlis PRO [1]'
_computing_data_reduction 'CrysAlis PRO [1]'
_computing_molecular_graphics 'ORTEP-3 for Windows [4]'
_computing_publication_material 'SHELXL-2018/3 [3]'
_computing_structure_refinement 'SHELXL-2018/3 [3]'
_computing_structure_solution 'SHELXL-97 [2]'
_diffrn_ambient_temperature 100(2)
_diffrn_detector_area_resol_mean 10.4041
_diffrn_measured_fraction_theta_full 0.999
_diffrn_measured_fraction_theta_max 0.999
_diffrn_measurement_device_type 'Agilent Technologies SuperNova Dual diffractometer with Atlas detector'
_diffrn_measurement_method '\w scan'
_diffrn_radiation_monochromator Mirror
_diffrn_radiation_source 'SuperNova (Mo) X-ray Source'
_diffrn_radiation_type MoK\a
_diffrn_radiation_wavelength 0.71073
_diffrn_reflns_av_R_equivalents 0.0630
_diffrn_reflns_av_unetI/netI 0.0453
_diffrn_reflns_Laue_measured_fraction_full 0.999
_diffrn_reflns_Laue_measured_fraction_max 0.999
_diffrn_reflns_limit_h_max 10
_diffrn_reflns_limit_h_min -10
_diffrn_reflns_limit_k_max 14
_diffrn_reflns_limit_k_min -14
_diffrn_reflns_limit_l_max 16
_diffrn_reflns_limit_l_min -16
_diffrn_reflns_number 26035
_diffrn_reflns_point_group_measured_fraction_full 0.999
_diffrn_reflns_point_group_measured_fraction_max 0.999
_diffrn_reflns_theta_full 27.500
_diffrn_reflns_theta_max 27.500
_diffrn_reflns_theta_min 2.873
_diffrn_standards_decay_% 0
_diffrn_standards_interval_count 0
_diffrn_standards_interval_time 0
_diffrn_standards_number 0
_exptl_absorpt_coefficient_mu 6.701
_exptl_absorpt_correction_T_max 1.00000
_exptl_absorpt_correction_T_min 0.54101
_exptl_absorpt_correction_type multi-scan
_exptl_absorpt_process_details 'CrysAlis PRO [1]'
_exptl_crystal_colour colourless
_exptl_crystal_density_diffrn 1.790
_exptl_crystal_description block
_exptl_crystal_F_000 590
_exptl_crystal_size_max 0.300
_exptl_crystal_size_mid 0.260
_exptl_crystal_size_min 0.240
_refine_diff_density_max 1.119
_refine_diff_density_min -1.054
_refine_diff_density_rms 0.128
_refine_ls_extinction_coef .
_refine_ls_extinction_method none
_refine_ls_goodness_of_fit_ref 1.013
_refine_ls_hydrogen_treatment constr
_refine_ls_matrix_type full
_refine_ls_number_parameters 273
_refine_ls_number_reflns 5183
_refine_ls_number_restraints 0
_refine_ls_restrained_S_all 1.013
_refine_ls_R_factor_all 0.0280
_refine_ls_R_factor_gt 0.0246
_refine_ls_shift/su_max 0.001
_refine_ls_shift/su_mean 0.000
_refine_ls_structure_factor_coef Fsqd
_refine_ls_weighting_details 'w=1/[\s^2^(Fo^2^)+(0.0214P)^2^] where P=(Fo^2^+2Fc^2^)/3'
_refine_ls_weighting_scheme calc
_refine_ls_wR_factor_gt 0.0535
_refine_ls_wR_factor_ref 0.0560
_reflns_Friedel_coverage 0.000
_reflns_Friedel_fraction_full .
_reflns_Friedel_fraction_max .
_reflns_number_gt 4889
_reflns_number_total 5183
_reflns_threshold_expression 'I > 2\s(I)'
_cod_data_source_file suppl_ncrs-2020-0354_suppl.cif
_cod_data_source_block shelx
_cod_database_code 8105491
_shelx_shelxl_version_number 2018/3
_shelx_space_group_comment
;
The symmetry employed for this shelxl refinement is uniquely defined
by the following loop, which should always be used as a source of
symmetry information in preference to the above space-group names.
They are only intended as comments.
;
_shelx_estimated_absorpt_t_min 0.238
_shelx_estimated_absorpt_t_max 0.296

loop_
_space_group_symop_operation_xyz
'x, y, z'
'-x, -y, -z'

loop_
_atom_site_label
_atom_site_type_symbol
_atom_site_fract_x
_atom_site_fract_y
_atom_site_fract_z
_atom_site_U_iso_or_equiv
_atom_site_adp_type
_atom_site_occupancy
_atom_site_site_symmetry_order
_atom_site_calc_flag
_atom_site_refinement_flags_posn
_atom_site_refinement_flags_adp
_atom_site_refinement_flags_occupancy
_atom_site_disorder_assembly
_atom_site_disorder_group
Au Au 0.97896(2) 0.25052(2) 0.49788(2) 0.01946(5) Uani 1 1 d . . . . .
S1 S 0.98478(13) 0.09912(8) 0.33039(7) 0.0296(2) Uani 1 1 d . . . . .
P1 P 0.96417(10) 0.40673(8) 0.65548(6) 0.01542(17) Uani 1 1 d . . . . .
O1 O 0.7903(3) -0.0164(2) 0.43519(17) 0.0279(6) Uani 1 1 d . . . . .
N1 N 0.7568(4) -0.1193(3) 0.2504(2) 0.0218(6) Uani 1 1 d . . . . .
C1 C 0.8289(4) -0.0256(3) 0.3333(2) 0.0209(7) Uani 1 1 d . . . . .
C2 C 0.7898(4) -0.1212(3) 0.1432(2) 0.0225(7) Uani 0.670(6) 1 d . . P A 1
C3 C 0.7076(5) -0.0561(3) 0.0922(3) 0.0305(8) Uani 0.670(6) 1 d . . P A 1
H3 H 0.630618 -0.008622 0.128836 0.037 Uiso 0.670(6) 1 calc R U P A 1
C4 C 0.7395(5) -0.0614(4) -0.0129(3) 0.0423(11) Uani 0.670(6) 1 d . . P A 1
F1 F 0.6603(4) -0.0118(3) -0.0698(3) 0.0435(11) Uani 0.670(6) 1 d . . P A 1
C5 C 0.8483(6) -0.1289(4) -0.0696(3) 0.0419(12) Uani 0.670(6) 1 d . . P A 1
H5 H 0.868862 -0.130630 -0.141690 0.050 Uiso 0.670(6) 1 calc R U P A 1
C6 C 0.9258(6) -0.1935(4) -0.0179(3) 0.0414(11) Uani 0.670(6) 1 d . . P A 1
H6 H 1.002071 -0.241244 -0.055287 0.050 Uiso 0.670(6) 1 calc R U P A 1
C7 C 0.8978(5) -0.1922(3) 0.0866(3) 0.0294(8) Uani 0.670(6) 1 d . . P A 1
H7 H 0.952296 -0.239685 0.119604 0.035 Uiso 0.670(6) 1 calc R U P A 1
C2' C 0.7898(4) -0.1212(3) 0.1432(2) 0.0225(7) Uani 0.330(6) 1 d . . P A 2
C3' C 0.7076(5) -0.0561(3) 0.0922(3) 0.0305(8) Uani 0.330(6) 1 d . . P A 2
H3' H 0.630618 -0.008622 0.128836 0.037 Uiso 0.330(6) 1 calc R U P A 2
C4' C 0.7395(5) -0.0614(4) -0.0129(3) 0.0423(11) Uani 0.330(6) 1 d . . P A 2
H4' H 0.683218 -0.016148 -0.047355 0.051 Uiso 0.330(6) 1 calc R U P A 2
C5' C 0.8483(6) -0.1289(4) -0.0696(3) 0.0419(12) Uani 0.330(6) 1 d . . P A 2
H5' H 0.868862 -0.130630 -0.141690 0.050 Uiso 0.330(6) 1 calc R U P A 2
C6' C 0.9258(6) -0.1935(4) -0.0179(3) 0.0414(11) Uani 0.330(6) 1 d . . P A 2
F1' F 0.9943(9) -0.2583(6) -0.0855(5) 0.041(2) Uani 0.330(6) 1 d . . P A 2
C7' C 0.8978(5) -0.1922(3) 0.0866(3) 0.0294(8) Uani 0.330(6) 1 d . . P A 2
H7' H 0.952296 -0.239685 0.119604 0.035 Uiso 0.330(6) 1 calc R U P A 2
C8 C 0.6606(5) -0.1140(3) 0.4440(3) 0.0302(8) Uani 1 1 d . . . . .
H8A H 0.559975 -0.118793 0.398340 0.045 Uiso 1 1 calc R U . . .
H8B H 0.637847 -0.094160 0.520806 0.045 Uiso 1 1 calc R U . . .
H8C H 0.695654 -0.195324 0.418666 0.045 Uiso 1 1 calc R U . . .
C11 C 0.8457(4) 0.5171(3) 0.6317(2) 0.0196(7) Uani 1 1 d . . . . .
H11A H 0.828846 0.577581 0.703209 0.024 Uiso 1 1 calc R U . . .
H11B H 0.909014 0.565868 0.590703 0.024 Uiso 1 1 calc R U . . .
C12 C 0.6778(4) 0.4486(3) 0.5666(3) 0.0223(7) Uani 1 1 d . . . . .
H12A H 0.694874 0.380724 0.499705 0.027 Uiso 1 1 calc R U . . .
H12B H 0.610312 0.408126 0.611733 0.027 Uiso 1 1 calc R U . . .
C13 C 0.5824(4) 0.5348(3) 0.5328(3) 0.0230(7) Uani 1 1 d . . . . .
H13A H 0.563610 0.601951 0.599610 0.028 Uiso 1 1 calc R U . . .
H13B H 0.650151 0.576076 0.488300 0.028 Uiso 1 1 calc R U . . .
C21 C 0.8579(4) 0.3474(3) 0.7531(2) 0.0175(6) Uani 1 1 d . . . . .
C22 C 0.7765(5) 0.2221(3) 0.7213(3) 0.0275(8) Uani 1 1 d . . . . .
H22 H 0.780031 0.166404 0.648874 0.033 Uiso 1 1 calc R U . . .
C23 C 0.6897(5) 0.1776(4) 0.7949(3) 0.0359(9) Uani 1 1 d . . . . .
H23 H 0.633231 0.091884 0.772611 0.043 Uiso 1 1 calc R U . . .
C24 C 0.6856(5) 0.2579(3) 0.9001(3) 0.0302(8) Uani 1 1 d . . . . .
H24 H 0.625145 0.227530 0.950067 0.036 Uiso 1 1 calc R U . . .
C25 C 0.7687(4) 0.3821(3) 0.9335(3) 0.0241(8) Uani 1 1 d . . . . .
H25 H 0.767057 0.436433 1.006693 0.029 Uiso 1 1 calc R U . . .
C26 C 0.8551(4) 0.4283(3) 0.8601(2) 0.0192(7) Uani 1 1 d . . . . .
H26 H 0.911478 0.514142 0.882797 0.023 Uiso 1 1 calc R U . . .
C31 C 1.1635(4) 0.4955(3) 0.7282(2) 0.0156(6) Uani 1 1 d . . . . .
C32 C 1.2690(4) 0.4280(3) 0.7600(2) 0.0195(7) Uani 1 1 d . . . . .
H32 H 1.232752 0.339898 0.745266 0.023 Uiso 1 1 calc R U . . .
C33 C 1.4249(4) 0.4873(3) 0.8125(3) 0.0238(7) Uani 1 1 d . . . . .
H33 H 1.495443 0.440081 0.833949 0.029 Uiso 1 1 calc R U . . .
C34 C 1.4796(4) 0.6153(3) 0.8343(3) 0.0284(8) Uani 1 1 d . . . . .
H34 H 1.587132 0.656399 0.871050 0.034 Uiso 1 1 calc R U . . .
C35 C 1.3773(5) 0.6827(3) 0.8025(3) 0.0294(8) Uani 1 1 d . . . . .
H35 H 1.415204 0.770603 0.816973 0.035 Uiso 1 1 calc R U . . .
C36 C 1.2190(4) 0.6244(3) 0.7495(3) 0.0231(7) Uani 1 1 d . . . . .
H36 H 1.149321 0.672074 0.727893 0.028 Uiso 1 1 calc R U . . .

loop_
_atom_site_aniso_label
_atom_site_aniso_U_11
_atom_site_aniso_U_22
_atom_site_aniso_U_33
_atom_site_aniso_U_23
_atom_site_aniso_U_13
_atom_site_aniso_U_12
Au 0.02237(9) 0.02052(8) 0.01421(8) 0.00677(5) 0.00161(5) -0.00044(5)
S1 0.0380(6) 0.0256(5) 0.0183(4) 0.0040(3) 0.0094(4) -0.0058(4)
P1 0.0144(4) 0.0182(4) 0.0143(4) 0.0080(3) 0.0009(3) 0.0004(3)
O1 0.0357(16) 0.0288(13) 0.0180(11) 0.0090(10) 0.0095(10) 0.0002(11)
N1 0.0251(17) 0.0217(15) 0.0190(14) 0.0089(12) 0.0032(12) 0.0018(13)
C1 0.0253(19) 0.0233(17) 0.0187(16) 0.0113(13) 0.0076(14) 0.0074(15)
C2 0.0209(19) 0.0231(17) 0.0200(16) 0.0081(13) -0.0004(13) -0.0054(14)
C3 0.020(2) 0.038(2) 0.038(2) 0.0212(17) 0.0043(16) 0.0008(16)
C4 0.026(2) 0.065(3) 0.040(2) 0.038(2) -0.0111(18) -0.013(2)
F1 0.038(2) 0.060(2) 0.052(2) 0.0432(18) 0.0009(16) 0.0131(18)
C5 0.043(3) 0.050(3) 0.0176(18) 0.0129(17) -0.0027(17) -0.030(2)
C6 0.057(3) 0.028(2) 0.025(2) 0.0017(16) 0.0136(19) -0.016(2)
C7 0.034(2) 0.0268(19) 0.0281(19) 0.0116(15) 0.0070(16) 0.0022(17)
C2' 0.0209(19) 0.0231(17) 0.0200(16) 0.0081(13) -0.0004(13) -0.0054(14)
C3' 0.020(2) 0.038(2) 0.038(2) 0.0212(17) 0.0043(16) 0.0008(16)
C4' 0.026(2) 0.065(3) 0.040(2) 0.038(2) -0.0111(18) -0.013(2)
C5' 0.043(3) 0.050(3) 0.0176(18) 0.0129(17) -0.0027(17) -0.030(2)
C6' 0.057(3) 0.028(2) 0.025(2) 0.0017(16) 0.0136(19) -0.016(2)
F1' 0.058(5) 0.038(4) 0.031(4) 0.010(3) 0.024(3) 0.017(4)
C7' 0.034(2) 0.0268(19) 0.0281(19) 0.0116(15) 0.0070(16) 0.0022(17)
C8 0.035(2) 0.0299(19) 0.0261(18) 0.0130(15) 0.0101(16) 0.0005(17)
C11 0.0192(18) 0.0241(17) 0.0198(15) 0.0124(13) 0.0041(13) 0.0052(14)
C12 0.0174(18) 0.0309(19) 0.0232(17) 0.0151(14) 0.0027(13) 0.0053(15)
C13 0.0176(18) 0.0317(19) 0.0234(17) 0.0122(14) 0.0027(13) 0.0092(15)
C21 0.0121(16) 0.0261(17) 0.0171(15) 0.0123(13) 0.0013(12) 0.0018(13)
C22 0.031(2) 0.0306(19) 0.0165(16) 0.0093(14) -0.0005(14) -0.0071(16)
C23 0.042(3) 0.033(2) 0.0270(19) 0.0152(16) 0.0022(17) -0.0149(18)
C24 0.024(2) 0.042(2) 0.0249(18) 0.0191(16) 0.0057(15) -0.0051(17)
C25 0.0190(19) 0.035(2) 0.0209(17) 0.0126(15) 0.0037(14) 0.0066(16)
C26 0.0152(17) 0.0220(17) 0.0240(16) 0.0127(13) 0.0021(13) 0.0040(14)
C31 0.0140(17) 0.0205(16) 0.0131(14) 0.0070(12) 0.0041(12) 0.0022(13)
C32 0.0163(17) 0.0231(17) 0.0183(15) 0.0060(13) 0.0035(13) 0.0042(14)
C33 0.0140(18) 0.035(2) 0.0236(17) 0.0111(14) 0.0027(13) 0.0054(15)
C34 0.0152(19) 0.038(2) 0.0252(18) 0.0063(15) 0.0020(14) -0.0033(16)
C35 0.025(2) 0.0248(18) 0.0306(19) 0.0058(15) 0.0044(15) -0.0078(16)
C36 0.024(2) 0.0198(17) 0.0263(18) 0.0096(14) 0.0052(14) 0.0035(15)

loop_
_atom_type_symbol
_atom_type_description
_atom_type_scat_dispersion_real
_atom_type_scat_dispersion_imag
_atom_type_scat_source
C C 0.0033 0.0016 'International Tables Vol C Tables 4.2.6.8 and 6.1.1.4'
H H 0.0000 0.0000 'International Tables Vol C Tables 4.2.6.8 and 6.1.1.4'
Au Au -2.0133 8.8022 'International Tables Vol C Tables 4.2.6.8 and 6.1.1.4'
F F 0.0171 0.0103 'International Tables Vol C Tables 4.2.6.8 and 6.1.1.4'
N N 0.0061 0.0033 'International Tables Vol C Tables 4.2.6.8 and 6.1.1.4'
O O 0.0106 0.0060 'International Tables Vol C Tables 4.2.6.8 and 6.1.1.4'
P P 0.1023 0.0942 'International Tables Vol C Tables 4.2.6.8 and 6.1.1.4'
S S 0.1246 0.1234 'International Tables Vol C Tables 4.2.6.8 and 6.1.1.4'

loop_
_geom_angle_atom_site_label_1
_geom_angle_atom_site_label_2
_geom_angle_atom_site_label_3
_geom_angle
_geom_angle_site_symmetry_1
_geom_angle_site_symmetry_3
P1 Au S1 175.77(3) . .
C1 S1 Au 101.85(10) . .
C31 P1 C21 105.05(14) . .
C31 P1 C11 108.32(15) . .
C21 P1 C11 105.18(14) . .
C31 P1 Au 114.10(10) . .
C21 P1 Au 112.13(11) . .
C11 P1 Au 111.49(10) . .
C1 O1 C8 116.8(3) . .
C1 N1 C2' 119.2(3) . .
C1 N1 C2 119.2(3) . .
N1 C1 O1 120.5(3) . .
N1 C1 S1 125.9(2) . .
O1 C1 S1 113.6(2) . .
C7 C2 C3 119.2(3) . .
C7 C2 N1 120.8(3) . .
C3 C2 N1 119.9(3) . .
C4 C3 C2 118.8(4) . .
C4 C3 H3 120.6 . .
C2 C3 H3 120.6 . .
F1 C4 C5 113.6(4) . .
F1 C4 C3 123.1(4) . .
C5 C4 C3 123.1(4) . .
C6 C5 C4 116.8(3) . .
C6 C5 H5 121.6 . .
C4 C5 H5 121.6 . .
C5 C6 C7 122.5(4) . .
C5 C6 H6 118.8 . .
C7 C6 H6 118.8 . .
C6 C7 C2 119.6(4) . .
C6 C7 H7 120.2 . .
C2 C7 H7 120.2 . .
C7' C2' C3' 119.2(3) . .
C7' C2' N1 120.8(3) . .
C3' C2' N1 119.9(3) . .
C4' C3' C2' 118.8(4) . .
C4' C3' H3' 120.6 . .
C2' C3' H3' 120.6 . .
C5' C4' C3' 123.1(4) . .
C5' C4' H4' 118.5 . .
C3' C4' H4' 118.5 . .
C6' C5' C4' 116.8(3) . .
C6' C5' H5' 121.6 . .
C4' C5' H5' 121.6 . .
F1' C6' C5' 105.8(5) . .
F1' C6' C7' 130.9(6) . .
C5' C6' C7' 122.5(4) . .
C6' C7' C2' 119.6(4) . .
C6' C7' H7' 120.2 . .
C2' C7' H7' 120.2 . .
O1 C8 H8A 109.5 . .
O1 C8 H8B 109.5 . .
H8A C8 H8B 109.5 . .
O1 C8 H8C 109.5 . .
H8A C8 H8C 109.5 . .
H8B C8 H8C 109.5 . .
C12 C11 P1 111.4(2) . .
C12 C11 H11A 109.3 . .
P1 C11 H11A 109.3 . .
C12 C11 H11B 109.3 . .
P1 C11 H11B 109.3 . .
H11A C11 H11B 108.0 . .
C13 C12 C11 113.5(3) . .
C13 C12 H12A 108.9 . .
C11 C12 H12A 108.9 . .
C13 C12 H12B 108.9 . .
C11 C12 H12B 108.9 . .
H12A C12 H12B 107.7 . .
C13 C13 C12 112.8(3) 2_666 .
C13 C13 H13A 109.0 2_666 .
C12 C13 H13A 109.0 . .
C13 C13 H13B 109.0 2_666 .
C12 C13 H13B 109.0 . .
H13A C13 H13B 107.8 . .
C22 C21 C26 119.8(3) . .
C22 C21 P1 120.2(2) . .
C26 C21 P1 120.0(2) . .
C21 C22 C23 120.2(3) . .
C21 C22 H22 119.9 . .
C23 C22 H22 119.9 . .
C24 C23 C22 119.9(3) . .
C24 C23 H23 120.0 . .
C22 C23 H23 120.0 . .
C23 C24 C25 120.4(3) . .
C23 C24 H24 119.8 . .
C25 C24 H24 119.8 . .
C24 C25 C26 120.2(3) . .
C24 C25 H25 119.9 . .
C26 C25 H25 119.9 . .
C21 C26 C25 119.4(3) . .
C21 C26 H26 120.3 . .
C25 C26 H26 120.3 . .
C32 C31 C36 118.9(3) . .
C32 C31 P1 116.9(2) . .
C36 C31 P1 124.1(2) . .
C33 C32 C31 120.8(3) . .
C33 C32 H32 119.6 . .
C31 C32 H32 119.6 . .
C32 C33 C34 120.3(3) . .
C32 C33 H33 119.9 . .
C34 C33 H33 119.9 . .
C35 C34 C33 119.5(3) . .
C35 C34 H34 120.3 . .
C33 C34 H34 120.3 . .
C34 C35 C36 121.0(3) . .
C34 C35 H35 119.5 . .
C36 C35 H35 119.5 . .
C35 C36 C31 119.4(3) . .
C35 C36 H36 120.3 . .
C31 C36 H36 120.3 . .

loop_
_geom_bond_atom_site_label_1
_geom_bond_atom_site_label_2
_geom_bond_distance
_geom_bond_site_symmetry_2
Au P1 2.2531(8) .
Au S1 2.2972(8) .
S1 C1 1.755(3) .
P1 C31 1.807(3) .
P1 C21 1.810(3) .
P1 C11 1.820(3) .
O1 C1 1.346(3) .
O1 C8 1.440(4) .
N1 C1 1.272(4) .
N1 C2' 1.421(4) .
N1 C2 1.421(4) .
C2 C7 1.382(5) .
C2 C3 1.382(5) .
C3 C4 1.381(5) .
C3 H3 0.9500 .
C4 F1 1.287(5) .
C4 C5 1.368(6) .
C5 C6 1.364(6) .
C5 H5 0.9500 .
C6 C7 1.379(5) .
C6 H6 0.9500 .
C7 H7 0.9500 .
C2' C7' 1.382(5) .
C2' C3' 1.382(5) .
C3' C4' 1.381(5) .
C3' H3' 0.9500 .
C4' C5' 1.368(6) .
C4' H4' 0.9500 .
C5' C6' 1.364(6) .
C5' H5' 0.9500 .
C6' F1' 1.183(7) .
C6' C7' 1.379(5) .
C7' H7' 0.9500 .
C8 H8A 0.9800 .
C8 H8B 0.9800 .
C8 H8C 0.9800 .
C11 C12 1.524(5) .
C11 H11A 0.9900 .
C11 H11B 0.9900 .
C12 C13 1.521(4) .
C12 H12A 0.9900 .
C12 H12B 0.9900 .
C13 C13 1.508(7) 2_666
C13 H13A 0.9900 .
C13 H13B 0.9900 .
C21 C22 1.387(4) .
C21 C26 1.395(4) .
C22 C23 1.388(4) .
C22 H22 0.9500 .
C23 C24 1.377(5) .
C23 H23 0.9500 .
C24 C25 1.378(5) .
C24 H24 0.9500 .
C25 C26 1.395(4) .
C25 H25 0.9500 .
C26 H26 0.9500 .
C31 C32 1.393(4) .
C31 C36 1.394(4) .
C32 C33 1.374(5) .
C32 H32 0.9500 .
C33 C34 1.382(5) .
C33 H33 0.9500 .
C34 C35 1.373(5) .
C34 H34 0.9500 .
C35 C36 1.391(5) .
C35 H35 0.9500 .
C36 H36 0.9500 .

loop_
_geom_torsion_atom_site_label_1
_geom_torsion_atom_site_label_2
_geom_torsion_atom_site_label_3
_geom_torsion_atom_site_label_4
_geom_torsion
_geom_torsion_site_symmetry_1
_geom_torsion_site_symmetry_2
_geom_torsion_site_symmetry_3
_geom_torsion_site_symmetry_4
C2' N1 C1 O1 174.7(3) . . . .
C2 N1 C1 O1 174.7(3) . . . .
C2' N1 C1 S1 -6.6(5) . . . .
C2 N1 C1 S1 -6.6(5) . . . .
C8 O1 C1 N1 -2.5(5) . . . .
C8 O1 C1 S1 178.6(2) . . . .
Au S1 C1 N1 162.0(3) . . . .
Au S1 C1 O1 -19.2(3) . . . .
C1 N1 C2 C7 100.9(4) . . . .
C1 N1 C2 C3 -82.1(4) . . . .
C7 C2 C3 C4 -1.7(5) . . . .
N1 C2 C3 C4 -178.8(3) . . . .
C2 C3 C4 F1 174.7(4) . . . .
C2 C3 C4 C5 0.4(6) . . . .
F1 C4 C5 C6 -174.3(4) . . . .
C3 C4 C5 C6 0.5(6) . . . .
C4 C5 C6 C7 0.0(6) . . . .
C5 C6 C7 C2 -1.3(6) . . . .
C3 C2 C7 C6 2.1(5) . . . .
N1 C2 C7 C6 179.2(3) . . . .
C1 N1 C2' C7' 100.9(4) . . . .
C1 N1 C2' C3' -82.1(4) . . . .
C7' C2' C3' C4' -1.7(5) . . . .
N1 C2' C3' C4' -178.8(3) . . . .
C2' C3' C4' C5' 0.4(6) . . . .
C3' C4' C5' C6' 0.5(6) . . . .
C4' C5' C6' F1' 170.3(5) . . . .
C4' C5' C6' C7' 0.0(6) . . . .
F1' C6' C7' C2' -169.0(6) . . . .
C5' C6' C7' C2' -1.3(6) . . . .
C3' C2' C7' C6' 2.1(5) . . . .
N1 C2' C7' C6' 179.2(3) . . . .
C31 P1 C11 C12 177.8(2) . . . .
C21 P1 C11 C12 -70.2(2) . . . .
Au P1 C11 C12 51.5(2) . . . .
P1 C11 C12 C13 -173.2(2) . . . .
C11 C12 C13 C13 179.3(3) . . . 2_666
C31 P1 C21 C22 -133.7(3) . . . .
C11 P1 C21 C22 112.1(3) . . . .
Au P1 C21 C22 -9.2(3) . . . .
C31 P1 C21 C26 47.6(3) . . . .
C11 P1 C21 C26 -66.6(3) . . . .
Au P1 C21 C26 172.0(2) . . . .
C26 C21 C22 C23 1.2(5) . . . .
P1 C21 C22 C23 -177.6(3) . . . .
C21 C22 C23 C24 -0.5(6) . . . .
C22 C23 C24 C25 -0.7(6) . . . .
C23 C24 C25 C26 1.3(6) . . . .
C22 C21 C26 C25 -0.6(5) . . . .
P1 C21 C26 C25 178.2(2) . . . .
C24 C25 C26 C21 -0.6(5) . . . .
C21 P1 C31 C32 64.2(2) . . . .
C11 P1 C31 C32 176.2(2) . . . .
Au P1 C31 C32 -59.0(2) . . . .
C21 P1 C31 C36 -118.7(3) . . . .
C11 P1 C31 C36 -6.7(3) . . . .
Au P1 C31 C36 118.1(2) . . . .
C36 C31 C32 C33 0.6(4) . . . .
P1 C31 C32 C33 177.9(2) . . . .
C31 C32 C33 C34 -0.2(4) . . . .
C32 C33 C34 C35 -0.4(5) . . . .
C33 C34 C35 C36 0.5(5) . . . .
C34 C35 C36 C31 0.0(5) . . . .
C32 C31 C36 C35 -0.5(4) . . . .
P1 C31 C36 C35 -177.6(2) . . . .
